data_7024972
loop_
_publ_author_name
'Seino, Hidetake'
'Misumi, Yoshiyuki'
'Hojo, Yoshihiro'
'Mizobe, Yasushi'

_publ_section_title
;
 Heterolytic H2 activation by rhodium thiolato complexes bearing the
 hydrotris(pyrazolyl)borato ligand and application to catalytic
 hydrogenation under mild conditions.
;
_journal_issue 12
_journal_name_full 'Dalton transactions (Cambridge, England : 2003)'
_journal_page_first 3072
_journal_page_last 3082
_journal_paper_doi 10.1039/b923557d
_journal_volume 39
_journal_year 2010
_chemical_formula_moiety 'C27 H37 B N7 O Rh S2 '
_chemical_formula_sum 'C27 H37 B N7 O Rh S2'
_chemical_formula_weight 653.47
_space_group_IT_number 14
_symmetry_cell_setting monoclinic
_symmetry_Int_Tables_number 14
_symmetry_space_group_name_Hall '-P 2yn'
_symmetry_space_group_name_H-M 'P 1 21/n 1'
_audit_creation_date 2009-08-09
_audit_creation_method 'by CrystalStructure 3.8'
_cell_angle_alpha 90
_cell_angle_beta 101.7510(7)
_cell_angle_gamma 90
_cell_formula_units_Z 4
_cell_length_a 10.248(2)
_cell_length_b 19.925(4)
_cell_length_c 15.443(3)
_cell_measurement_reflns_used 8563
_cell_measurement_temperature 293.1
_cell_measurement_theta_max 27.5
_cell_measurement_theta_min 3.0
_cell_volume 3087.2(11)
_computing_cell_refinement CrystalClear
_computing_data_collection CrystalClear
_computing_data_reduction CrystalStructure
_computing_publication_material 'CrystalStructure 3.6.0'
_computing_structure_refinement CRYSTALS
_computing_structure_solution SIR97
_diffrn_ambient_temperature 293.1
_diffrn_detector_area_resol_mean 7.31
_diffrn_measured_fraction_theta_full 0.9927
_diffrn_measured_fraction_theta_max 0.9927
_diffrn_measurement_device_type 'Rigaku Mercury'
_diffrn_measurement_method \w
_diffrn_radiation_type 'Mo K\a'
_diffrn_radiation_wavelength 0.7107
_diffrn_reflns_av_R_equivalents 0.023
_diffrn_reflns_limit_h_max 13
_diffrn_reflns_limit_h_min -13
_diffrn_reflns_limit_k_max 25
_diffrn_reflns_limit_k_min -25
_diffrn_reflns_limit_l_max 19
_diffrn_reflns_limit_l_min -20
_diffrn_reflns_number 24530
_diffrn_reflns_theta_full 27.48
_diffrn_reflns_theta_max 27.48
_exptl_absorpt_coefficient_mu 0.720
_exptl_absorpt_correction_T_max 0.835
_exptl_absorpt_correction_T_min 0.624
_exptl_absorpt_correction_type multi-scan
_exptl_absorpt_process_details 'Jacobson, R. (1998) Private communication'
_exptl_crystal_colour red
_exptl_crystal_density_diffrn 1.406
_exptl_crystal_density_method 'not measured'
_exptl_crystal_description prism
_exptl_crystal_F_000 1352.00
_exptl_crystal_size_max 0.35
_exptl_crystal_size_mid 0.25
_exptl_crystal_size_min 0.25
_refine_diff_density_max 1.14
_refine_diff_density_min -0.58
_refine_ls_extinction_method none
_refine_ls_goodness_of_fit_ref 1.009
_refine_ls_hydrogen_treatment mixed
_refine_ls_number_parameters 392
_refine_ls_number_reflns 7041
_refine_ls_R_factor_gt 0.0370
_refine_ls_shift/su_max 0.0000
_refine_ls_structure_factor_coef Fsqd
_refine_ls_weighting_details 'w = 1/[0.0010Fo^2^ + 0.8000\s(Fo^2^) + 0.0800]/(4Fo^2^)'
_refine_ls_weighting_scheme calc
_refine_ls_wR_factor_ref 0.1110
_reflns_number_gt 5356
_reflns_number_total 7041
_reflns_threshold_expression F^2^>2.0\s(F^2^)
_cod_data_source_file b923557d.txt
_cod_data_source_block '__[TpMe2Rh(S2C6H4)(MeCN)]_THF'
_cod_original_cell_volume 3087.3(10)
_cod_original_formula_sum 'C27 H37 B N7 O Rh S2 '
_cod_database_code 7024972

loop_
_symmetry_equiv_pos_site_id
_symmetry_equiv_pos_as_xyz
1 +X,+Y,+Z
2 1/2-X,1/2+Y,1/2-Z
3 -X,-Y,-Z
4 1/2+X,1/2-Y,1/2+Z

loop_
_atom_site_label
_atom_site_type_symbol
_atom_site_fract_x
_atom_site_fract_y
_atom_site_fract_z
_atom_site_U_iso_or_equiv
_atom_site_adp_type
_atom_site_occupancy
_atom_site_symmetry_multiplicity
_atom_site_calc_flag
_atom_site_refinement_flags
Rh(1) Rh 0.54674(2) 0.217130(10) 0.389890(10) 0.03430(6) Uani 1.00 1 d .
S(1) S 0.32992(7) 0.23500(4) 0.40492(5) 0.0505(2) Uani 1.00 1 d .
S(2) S 0.58743(9) 0.33029(4) 0.41510(6) 0.0538(2) Uani 1.00 1 d .
O(1) O 0.6183(7) 0.0576(6) 0.1377(5) 0.236(4) Uani 1.00 1 d .
N(1) N 0.8058(2) 0.14350(11) 0.4139(2) 0.0391(6) Uani 1.00 1 d .
N(2) N 0.7454(2) 0.20046(12) 0.3748(2) 0.0383(6) Uani 1.00 1 d .
N(3) N 0.6042(2) 0.07055(12) 0.4101(2) 0.0403(6) Uani 1.00 1 d .
N(4) N 0.5111(2) 0.11392(11) 0.3652(2) 0.0393(6) Uani 1.00 1 d .
N(5) N 0.6952(2) 0.14215(11) 0.5416(1) 0.0393(6) Uani 1.00 1 d .
N(6) N 0.6068(2) 0.19512(12) 0.5222(1) 0.0380(6) Uani 1.00 1 d .
N(7) N 0.4964(3) 0.23335(13) 0.2582(2) 0.0470(7) Uani 1.00 1 d .
C(1) C 0.8341(3) 0.2324(2) 0.3368(2) 0.0468(8) Uani 1.00 1 d .
C(2) C 0.9533(3) 0.1959(2) 0.3527(2) 0.0511(9) Uani 1.00 1 d .
C(3) C 0.9321(3) 0.1411(2) 0.4010(2) 0.0490(8) Uani 1.00 1 d .
C(4) C 0.8060(4) 0.2949(2) 0.2846(3) 0.0709(13) Uani 1.00 1 d .
C(5) C 1.0250(3) 0.0850(2) 0.4346(3) 0.081(1) Uani 1.00 1 d .
C(6) C 0.4152(3) 0.0765(2) 0.3148(2) 0.0464(8) Uani 1.00 1 d .
C(7) C 0.4486(3) 0.0091(2) 0.3280(2) 0.0546(9) Uani 1.00 1 d .
C(8) C 0.5661(3) 0.0066(2) 0.3883(2) 0.0500(9) Uani 1.00 1 d .
C(9) C 0.2952(3) 0.1054(2) 0.2539(2) 0.0650(10) Uani 1.00 1 d .
C(10) C 0.6424(4) -0.0539(2) 0.4281(3) 0.0750(13) Uani 1.00 1 d .
C(11) C 0.5940(3) 0.2225(1) 0.5993(2) 0.0442(8) Uani 1.00 1 d .
C(12) C 0.6763(3) 0.1879(2) 0.6681(2) 0.0509(8) Uani 1.00 1 d .
C(13) C 0.7379(3) 0.1389(2) 0.6307(2) 0.0471(8) Uani 1.00 1 d .
C(14) C 0.5074(4) 0.2809(2) 0.6094(2) 0.0653(11) Uani 1.00 1 d .
C(15) C 0.8415(3) 0.0899(2) 0.6737(2) 0.0668(11) Uani 1.00 1 d .
C(16) C 0.3187(3) 0.3234(2) 0.4092(2) 0.0519(9) Uani 1.00 1 d .
C(17) C 0.4297(4) 0.3643(2) 0.4148(2) 0.0573(10) Uani 1.00 1 d .
C(18) C 0.4158(5) 0.4337(2) 0.4209(2) 0.0759(13) Uani 1.00 1 d .
C(19) C 0.2929(6) 0.4623(3) 0.4202(3) 0.098(2) Uani 1.00 1 d .
C(20) C 0.1815(6) 0.4217(3) 0.4121(3) 0.106(2) Uani 1.00 1 d .
C(21) C 0.1938(4) 0.3529(2) 0.4079(3) 0.0796(13) Uani 1.00 1 d .
C(22) C 0.4746(4) 0.2345(2) 0.1839(2) 0.0581(10) Uani 1.00 1 d .
C(23) C 0.4487(5) 0.2351(3) 0.0873(3) 0.102(2) Uani 1.00 1 d .
C(24) C 0.8536(9) 0.0605(5) 0.1800(6) 0.165(4) Uani 1.00 1 d .
C(25) C 0.8089(9) -0.0007(5) 0.2105(6) 0.180(5) Uani 1.00 1 d .
C(26) C 0.6813(10) -0.0114(4) 0.1583(7) 0.162(4) Uani 1.00 1 d .
C(28) C 0.7370(12) 0.1016(4) 0.1607(5) 0.163(4) Uani 1.00 1 d .
B(1) B 0.7310(3) 0.0983(2) 0.4688(2) 0.0394(8) Uani 1.00 1 d .
H(1) H 0.791(3) 0.0584(13) 0.493(2) 0.033(7) Uiso 1.00 1 c .
H(2) H 1.0328 0.2069 0.3332 0.062 Uiso 1.00 1 c R
H(3) H 0.7730 0.2844 0.2241 0.090 Uiso 1.00 1 c R
H(4) H 0.8862 0.3199 0.2903 0.090 Uiso 1.00 1 c R
H(5) H 0.7416 0.3208 0.3063 0.090 Uiso 1.00 1 c R
H(6) H 1.0730 0.0957 0.4923 0.098 Uiso 1.00 1 c R
H(7) H 1.0858 0.0788 0.3963 0.098 Uiso 1.00 1 c R
H(8) H 0.9755 0.0450 0.4367 0.098 Uiso 1.00 1 c R
H(9) H 0.3984 -0.0281 0.3007 0.064 Uiso 1.00 1 c R
H(10) H 0.2254 0.1099 0.2856 0.075 Uiso 1.00 1 c R
H(11) H 0.2671 0.0764 0.2047 0.074 Uiso 1.00 1 c R
H(12) H 0.3165 0.1482 0.2335 0.074 Uiso 1.00 1 c R
H(13) H 0.7058 -0.0663 0.3938 0.088 Uiso 1.00 1 c R
H(14) H 0.5823 -0.0901 0.4293 0.088 Uiso 1.00 1 c R
H(15) H 0.6872 -0.0437 0.4867 0.088 Uiso 1.00 1 c R
H(16) H 0.6868 0.1971 0.7295 0.061 Uiso 1.00 1 c R
H(17) H 0.5570 0.3212 0.6091 0.079 Uiso 1.00 1 c R
H(18) H 0.4778 0.2775 0.6637 0.079 Uiso 1.00 1 c R
H(19) H 0.4326 0.2815 0.5616 0.079 Uiso 1.00 1 c R
H(20) H 0.7999 0.0494 0.6864 0.078 Uiso 1.00 1 c R
H(21) H 0.8904 0.1085 0.7272 0.078 Uiso 1.00 1 c R
H(22) H 0.9003 0.0806 0.6350 0.077 Uiso 1.00 1 c R
H(23) H 0.4927 0.4612 0.4258 0.091 Uiso 1.00 1 c R
H(24) H 0.2848 0.5096 0.4250 0.116 Uiso 1.00 1 c R
H(25) H 0.0963 0.4411 0.4102 0.123 Uiso 1.00 1 c R
H(26) H 0.1184 0.3245 0.4043 0.093 Uiso 1.00 1 c R
H(27) H 0.4520 0.2801 0.0674 0.122 Uiso 1.00 1 c R
H(28) H 0.3631 0.2167 0.0643 0.122 Uiso 1.00 1 c R
H(29) H 0.5146 0.2092 0.0673 0.122 Uiso 1.00 1 c R
H(30) H 0.9221 0.0813 0.2220 0.208 Uiso 1.00 1 c R
H(31) H 0.8852 0.0515 0.1274 0.208 Uiso 1.00 1 c R
H(32) H 0.8685 -0.0367 0.2072 0.219 Uiso 1.00 1 c R
H(33) H 0.8002 0.0051 0.2701 0.219 Uiso 1.00 1 c R
H(34) H 0.6264 -0.0387 0.1865 0.202 Uiso 1.00 1 c R
H(35) H 0.6919 -0.0321 0.1047 0.202 Uiso 1.00 1 c R
H(36) H 0.7410 0.1303 0.1122 0.197 Uiso 1.00 1 c R
H(37) H 0.7319 0.1279 0.2112 0.197 Uiso 1.00 1 c R

loop_
_atom_site_aniso_label
_atom_site_aniso_U_11
_atom_site_aniso_U_22
_atom_site_aniso_U_33
_atom_site_aniso_U_12
_atom_site_aniso_U_13
_atom_site_aniso_U_23
Rh(1) 0.03464(13) 0.03866(13) 0.02831(12) 0.00424(8) 0.00338(8) 0.00093(8)
S(1) 0.0363(4) 0.0662(5) 0.0478(4) 0.0075(3) 0.0057(3) -0.0052(4)
S(2) 0.0656(5) 0.0402(4) 0.0601(5) -0.0014(4) 0.0234(4) -0.0048(4)
O(1) 0.165(6) 0.322(10) 0.243(8) 0.002(7) 0.091(5) 0.006(8)
N(1) 0.0350(11) 0.0431(12) 0.0373(12) 0.0032(9) 0.0032(9) 0.0022(10)
N(2) 0.0346(11) 0.0437(13) 0.0371(12) 0.0046(9) 0.0087(9) 0.0028(10)
N(3) 0.0378(12) 0.0411(12) 0.0386(12) 0.0000(10) -0.0004(10) 0.0020(10)
N(4) 0.0391(11) 0.0388(12) 0.0363(12) -0.0010(10) -0.0008(9) -0.0011(10)
N(5) 0.0388(11) 0.0439(13) 0.0319(11) -0.0027(10) -0.0008(9) 0.0065(9)
N(6) 0.0386(11) 0.0454(12) 0.0278(11) 0.0012(10) 0.0017(9) 0.0006(9)
N(7) 0.052(1) 0.052(1) 0.0347(13) 0.0126(11) 0.0045(11) 0.0062(11)
C(1) 0.048(2) 0.050(2) 0.046(2) -0.0038(13) 0.0163(13) 0.0032(13)
C(2) 0.038(1) 0.064(2) 0.054(2) -0.002(1) 0.0161(13) -0.001(2)
C(3) 0.035(1) 0.062(2) 0.049(2) 0.0089(13) 0.0059(12) 0.002(1)
C(4) 0.078(3) 0.064(2) 0.082(3) 0.002(2) 0.044(2) 0.015(2)
C(5) 0.046(2) 0.095(3) 0.104(3) 0.028(2) 0.018(2) 0.032(3)
C(6) 0.041(1) 0.052(2) 0.043(2) -0.0062(13) 0.0032(12) -0.0079(13)
C(7) 0.053(2) 0.048(2) 0.060(2) -0.013(1) 0.006(2) -0.007(2)
C(8) 0.056(2) 0.039(2) 0.054(2) -0.0028(13) 0.010(2) -0.0021(13)
C(9) 0.054(2) 0.070(2) 0.061(2) -0.006(2) -0.012(2) -0.010(2)
C(10) 0.078(3) 0.046(2) 0.095(3) 0.004(2) 0.004(2) 0.004(2)
C(11) 0.044(2) 0.057(2) 0.0310(13) -0.0040(13) 0.0068(12) -0.0025(12)
C(12) 0.057(2) 0.067(2) 0.0266(13) -0.008(2) 0.0052(12) -0.0003(13)
C(13) 0.045(2) 0.057(2) 0.035(1) -0.0104(13) -0.0025(12) 0.0089(13)
C(14) 0.081(3) 0.079(3) 0.038(2) 0.007(2) 0.016(2) -0.012(2)
C(15) 0.062(2) 0.081(3) 0.050(2) 0.003(2) -0.008(2) 0.019(2)
C(16) 0.054(2) 0.067(2) 0.032(1) 0.024(2) 0.0025(13) -0.006(1)
C(17) 0.086(2) 0.054(2) 0.032(1) 0.024(2) 0.010(2) 0.0023(13)
C(18) 0.124(4) 0.052(2) 0.053(2) 0.027(2) 0.021(2) 0.002(2)
C(19) 0.152(5) 0.080(3) 0.059(3) 0.063(3) 0.014(3) -0.003(2)
C(20) 0.111(4) 0.132(5) 0.064(3) 0.085(4) -0.009(3) -0.017(3)
C(21) 0.069(2) 0.105(3) 0.058(2) 0.040(2) -0.003(2) -0.016(2)
C(22) 0.072(2) 0.063(2) 0.038(2) 0.023(2) 0.010(2) 0.007(2)
C(23) 0.139(5) 0.127(4) 0.038(2) 0.056(4) 0.012(2) 0.011(2)
C(24) 0.173(8) 0.152(7) 0.196(9) -0.047(6) 0.101(7) -0.074(6)
C(25) 0.147(7) 0.177(9) 0.224(11) 0.015(7) 0.055(7) 0.012(8)
C(26) 0.154(7) 0.099(5) 0.252(11) -0.018(5) 0.083(7) -0.028(6)
C(28) 0.232(10) 0.128(6) 0.133(6) -0.035(7) 0.046(7) -0.044(5)
B(1) 0.038(2) 0.040(2) 0.036(2) 0.0033(13) 0.0002(12) 0.0051(13)

loop_
_atom_type_symbol
_atom_type_description
_atom_type_scat_dispersion_real
_atom_type_scat_dispersion_imag
_atom_type_scat_source
C C 0.003 0.002
;
International Tables for Crystallography
(1992, Vol. C, Tables 4.2.6.8 and 6.1.1.4)
;
H H 0.000 0.000
;
International Tables for Crystallography
(1992, Vol. C, Table 6.1.1.4)
;
B B 0.001 0.001
;
International Tables for Crystallography
(1992, Vol. C, Tables 4.2.6.8 and 6.1.1.4)
;
N N 0.006 0.003
;
International Tables for Crystallography
(1992, Vol. C, Tables 4.2.6.8 and 6.1.1.4)
;
O O 0.011 0.006
;
International Tables for Crystallography
(1992, Vol. C, Tables 4.2.6.8 and 6.1.1.4)
;
S S 0.125 0.123
;
International Tables for Crystallography
(1992, Vol. C, Tables 4.2.6.8 and 6.1.1.4)
;
Rh Rh -1.118 0.919
;
International Tables for Crystallography
(1992, Vol. C, Tables 4.2.6.8 and 6.1.1.4)
;

loop_
_geom_angle_atom_site_label_1
_geom_angle_atom_site_label_2
_geom_angle_atom_site_label_3
_geom_angle
S(2) Rh(1) S(1) 88.68(3)
N(2) Rh(1) S(1) 179.45(6)
N(4) Rh(1) S(1) 91.93(7)
N(6) Rh(1) S(1) 91.86(7)
N(7) Rh(1) S(1) 91.30(8)
Rh(1) S(1) C(16) 103.2(1)
N(2) Rh(1) S(2) 91.55(7)
N(4) Rh(1) S(2) 179.10(7)
N(6) Rh(1) S(2) 91.91(7)
N(7) Rh(1) S(2) 90.79(8)
Rh(1) S(2) C(17) 104.0(1)
Rh(1) N(2) N(1) 116.0(2)
N(4) Rh(1) N(2) 87.83(9)
N(6) Rh(1) N(2) 88.63(9)
N(7) Rh(1) N(2) 88.2(1)
Rh(1) N(2) C(1) 136.5(2)
Rh(1) N(4) N(3) 116.6(2)
N(6) Rh(1) N(4) 88.73(9)
N(7) Rh(1) N(4) 88.5(1)
Rh(1) N(4) C(6) 136.3(2)
Rh(1) N(6) N(5) 115.3(2)
N(7) Rh(1) N(6) 175.9(1)
Rh(1) N(6) C(11) 137.0(2)
Rh(1) N(7) C(22) 171.2(3)
S(1) C(16) C(17) 121.9(3)
S(1) C(16) C(21) 118.9(3)
S(2) C(17) C(16) 121.1(3)
S(2) C(17) C(18) 119.3(3)
O(1) C(26) C(25) 106.8(7)
C(28) O(1) C(26) 101.0(6)
O(1) C(28) C(24) 108.7(7)
N(1) N(2) C(1) 107.5(2)
B(1) N(1) N(2) 119.6(2)
C(3) N(1) N(2) 109.0(2)
B(1) N(1) C(3) 131.2(2)
N(1) C(3) C(2) 108.4(3)
N(1) C(3) C(5) 122.7(3)
N(1) B(1) N(3) 110.1(2)
N(1) B(1) N(5) 107.0(2)
N(2) C(1) C(4) 124.4(3)
N(2) C(1) C(2) 108.8(3)
N(3) N(4) C(6) 107.2(2)
B(1) N(3) N(4) 119.5(2)
C(8) N(3) N(4) 109.4(2)
B(1) N(3) C(8) 131.0(2)
N(3) C(8) C(7) 107.8(3)
N(3) C(8) C(10) 123.7(3)
N(3) B(1) N(5) 109.9(2)
N(4) C(6) C(9) 123.9(3)
N(4) C(6) C(7) 108.7(2)
N(5) N(6) C(11) 107.3(2)
B(1) N(5) N(6) 121.5(2)
C(13) N(5) N(6) 108.5(2)
B(1) N(5) C(13) 130.0(2)
N(5) C(13) C(12) 108.4(2)
N(5) C(13) C(15) 122.3(3)
N(6) C(11) C(14) 125.4(3)
N(6) C(11) C(12) 108.8(3)
N(7) C(22) C(23) 178.8(4)
C(4) C(1) C(2) 126.8(3)
C(1) C(2) C(3) 106.3(3)
C(2) C(3) C(5) 128.9(3)
C(9) C(6) C(7) 127.3(3)
C(6) C(7) C(8) 106.9(3)
C(7) C(8) C(10) 128.5(3)
C(14) C(11) C(12) 125.9(3)
C(11) C(12) C(13) 107.0(3)
C(12) C(13) C(15) 129.2(3)
C(21) C(16) C(17) 119.2(3)
C(16) C(17) C(18) 119.5(4)
C(16) C(21) C(20) 120.5(4)
C(17) C(18) C(19) 120.9(4)
C(18) C(19) C(20) 119.5(5)
C(19) C(20) C(21) 120.3(5)
C(24) C(25) C(26) 105.4(8)
C(28) C(24) C(25) 104.5(8)
O(1) C(26) H(34) 110.2787
O(1) C(26) H(35) 109.2145
O(1) C(28) H(36) 109.4750
O(1) C(28) H(37) 110.0836
N(1) B(1) H(1) 109(1)
N(3) B(1) H(1) 107(1)
N(5) B(1) H(1) 112(1)
C(1) C(2) H(2) 126.7815
C(1) C(4) H(5) 109.7090
C(1) C(4) H(3) 109.9053
C(1) C(4) H(4) 108.7925
H(2) C(2) C(3) 126.8830
C(3) C(5) H(6) 109.3419
C(3) C(5) H(7) 109.6178
C(3) C(5) H(8) 109.4516
H(5) C(4) H(3) 109.4704
H(4) C(4) H(3) 109.4725
H(5) C(4) H(4) 109.4754
H(7) C(5) H(6) 109.4697
H(8) C(5) H(6) 109.4750
H(8) C(5) H(7) 109.4713
C(6) C(7) H(9) 126.4799
C(6) C(9) H(12) 109.6586
C(6) C(9) H(10) 108.6223
C(6) C(9) H(11) 110.1183
H(9) C(7) C(8) 126.6182
C(8) C(10) H(13) 109.8947
C(8) C(10) H(14) 109.3821
C(8) C(10) H(15) 109.1359
H(12) C(9) H(10) 109.4761
H(11) C(9) H(10) 109.4717
H(12) C(9) H(11) 109.4766
H(14) C(10) H(13) 109.4766
H(15) C(10) H(13) 109.4699
H(15) C(10) H(14) 109.4670
C(11) C(12) H(16) 126.3064
C(11) C(14) H(19) 109.4165
C(11) C(14) H(17) 109.1726
C(11) C(14) H(18) 109.8158
H(16) C(12) C(13) 126.6696
C(13) C(15) H(22) 109.3289
C(13) C(15) H(20) 109.7148
C(13) C(15) H(21) 109.3680
H(19) C(14) H(17) 109.4736
H(18) C(14) H(17) 109.4732
H(19) C(14) H(18) 109.4749
H(22) C(15) H(20) 109.4751
H(21) C(15) H(20) 109.4747
H(22) C(15) H(21) 109.4655
C(16) C(21) H(26) 118.6486
C(17) C(18) H(23) 118.8501
H(23) C(18) C(19) 120.2024
C(18) C(19) H(24) 120.1837
C(19) C(20) H(25) 120.0415
H(24) C(19) C(20) 120.2745
C(20) C(21) H(26) 120.8684
H(25) C(20) C(21) 119.6748
C(22) C(23) H(29) 109.4771
C(22) C(23) H(27) 109.0663
C(22) C(23) H(28) 109.8611
H(29) C(23) H(27) 109.4804
H(28) C(23) H(27) 109.4760
H(29) C(23) H(28) 109.4656
H(30) C(24) C(25) 113.1057
H(31) C(24) C(25) 108.2635
C(24) C(25) H(32) 112.1248
C(24) C(25) H(33) 108.6168
H(30) C(24) C(28) 111.2101
H(31) C(24) C(28) 110.2144
C(24) C(28) H(36) 109.9311
C(24) C(28) H(37) 109.1536
H(31) C(24) H(30) 109.4587
H(32) C(25) C(26) 112.7784
H(33) C(25) C(26) 108.3125
C(25) C(26) H(34) 113.1066
C(25) C(26) H(35) 107.9193
H(33) C(25) H(32) 109.4625
H(35) C(26) H(34) 109.4619
H(37) C(28) H(36) 109.4620

loop_
_geom_bond_atom_site_label_1
_geom_bond_atom_site_label_2
_geom_bond_distance
Rh(1) S(1) 2.3082(8)
Rh(1) S(2) 2.3115(8)
Rh(1) N(2) 2.122(2)
Rh(1) N(4) 2.110(2)
Rh(1) N(6) 2.058(2)
Rh(1) N(7) 2.019(2)
S(1) C(16) 1.766(4)
S(2) C(17) 1.752(4)
O(1) C(26) 1.52(1)
O(1) C(28) 1.48(1)
N(1) N(2) 1.373(3)
N(1) C(3) 1.350(4)
N(1) B(1) 1.543(4)
N(2) C(1) 1.339(4)
N(3) N(4) 1.367(3)
N(3) C(8) 1.354(4)
N(3) B(1) 1.528(4)
N(4) C(6) 1.347(3)
N(5) N(6) 1.383(3)
N(5) C(13) 1.357(3)
N(5) B(1) 1.527(4)
N(6) C(11) 1.340(4)
N(7) C(22) 1.125(4)
C(1) C(2) 1.401(4)
C(1) C(4) 1.479(5)
C(2) C(3) 1.365(5)
C(3) C(5) 1.490(5)
C(6) C(7) 1.391(4)
C(6) C(9) 1.503(4)
C(7) C(8) 1.365(4)
C(8) C(10) 1.500(5)
C(10) C(8) 1.500(5)
C(11) C(12) 1.396(4)
C(11) C(14) 1.491(5)
C(12) C(13) 1.354(5)
C(13) C(15) 1.496(5)
C(16) C(17) 1.389(5)
C(16) C(21) 1.404(5)
C(17) C(18) 1.394(5)
C(18) C(19) 1.381(8)
C(19) C(20) 1.384(8)
C(20) C(21) 1.379(8)
C(22) C(23) 1.461(5)
C(24) C(25) 1.42(1)
C(24) C(28) 1.43(1)
C(25) C(26) 1.41(1)
C(2) H(2) 0.9500
C(4) H(3) 0.9500
C(4) H(4) 0.9499
C(4) H(5) 0.9499
C(5) H(6) 0.9500
C(5) H(7) 0.9499
C(5) H(8) 0.9500
C(7) H(9) 0.9500
C(9) H(10) 0.9500
C(9) H(11) 0.9500
C(9) H(12) 0.9500
C(10) H(13) 0.9499
C(10) H(14) 0.9499
C(10) H(15) 0.9500
C(12) H(16) 0.9500
C(14) H(17) 0.9500
C(14) H(18) 0.9500
C(14) H(19) 0.9500
C(15) H(20) 0.9499
C(15) H(21) 0.9500
C(15) H(22) 0.9500
C(18) H(23) 0.9500
C(19) H(24) 0.9501
C(20) H(25) 0.9500
C(21) H(26) 0.9500
C(23) H(27) 0.9500
C(23) H(28) 0.9501
C(23) H(29) 0.9501
C(24) H(30) 0.9499
C(24) H(31) 0.9500
C(25) H(32) 0.9500
C(25) H(33) 0.9501
C(26) H(34) 0.9500
C(26) H(35) 0.9501
C(28) H(36) 0.9500
C(28) H(37) 0.9499
B(1) H(1) 1.03(3)
H(13) C(10) 0.9499
H(14) C(10) 0.9499
H(15) C(10) 0.9500
H(32) C(25) 0.9500
